data_2017287
loop_
_publ_author_name
'Bek\"o, S\'andor L.'
'Bats, Jan W.'
'Schmidt, Martin U.'

_publ_section_title
;
 Two new cobalt(II) fumarates and a redetermination of
 tetraaquacobalt(II) fumarate monohydrate
;
_journal_coeditor_code FG3108
_journal_issue 9
_journal_name_full 'Acta Crystallographica Section C'
_journal_page_first m347
_journal_page_last m351
_journal_paper_doi 10.1107/S0108270109030510
_journal_volume 65
_journal_year 2009
_chemical_formula_iupac '[Co (C4 H2 O4) (H2 O)4], H2 O'
_chemical_formula_moiety 'C4 H10 Co O8, H2 O'
_chemical_formula_sum 'C4 H12 Co O9'
_chemical_formula_weight 263.07
_chemical_name_common 'cobalt(II) fumarate pentahydrate'
_chemical_name_systematic
;
<i>catena</i>-poly[[[tetraaquacobalt(II)]-\m~2~-fumarato] monohydrate]
;
_space_group_IT_number 15
_symmetry_cell_setting monoclinic
_symmetry_space_group_name_Hall '-C 2yc'
_symmetry_space_group_name_H-M 'C 1 2/c 1'
_atom_sites_solution_hydrogens difmap
_atom_sites_solution_primary direct
_atom_sites_solution_secondary difmap
_audit_creation_method SHELXL-97
_cell_angle_alpha 90.00
_cell_angle_beta 95.188(16)
_cell_angle_gamma 90.00
_cell_formula_units_Z 4
_cell_length_a 5.2561(11)
_cell_length_b 13.145(2)
_cell_length_c 13.321(3)
_cell_measurement_reflns_used 121
_cell_measurement_temperature 166(2)
_cell_measurement_theta_max 23
_cell_measurement_theta_min 3
_cell_volume 916.6(3)
_computing_cell_refinement 'SMART (Siemens, 1995)'
_computing_data_collection 'SMART (Siemens, 1995)'
_computing_data_reduction 'SAINT (Siemens, 1995)'
_computing_molecular_graphics 'SHELXTL (Sheldrick, 2008)'
_computing_publication_material 'SHELXL97 (Sheldrick, 2008)'
_computing_structure_refinement 'SHELXL97 (Sheldrick, 2008)'
_computing_structure_solution 'SHELXS97 (Sheldrick, 2008)'
_diffrn_ambient_temperature 166(2)
_diffrn_measured_fraction_theta_full 0.991
_diffrn_measured_fraction_theta_max 0.955
_diffrn_measurement_device_type 'Siemens SMART 1K CCD'
_diffrn_measurement_method \w
_diffrn_radiation_monochromator graphite
_diffrn_radiation_source 'normal-focus sealed tube'
_diffrn_radiation_type MoK\a
_diffrn_radiation_wavelength 0.71073
_diffrn_reflns_av_R_equivalents 0.0254
_diffrn_reflns_av_sigmaI/netI 0.0244
_diffrn_reflns_limit_h_max 8
_diffrn_reflns_limit_h_min -8
_diffrn_reflns_limit_k_max 19
_diffrn_reflns_limit_k_min -20
_diffrn_reflns_limit_l_max 20
_diffrn_reflns_limit_l_min -20
_diffrn_reflns_number 8327
_diffrn_reflns_theta_full 33.10
_diffrn_reflns_theta_max 34.17
_diffrn_reflns_theta_min 3.07
_diffrn_standards_decay_% 0.0
_diffrn_standards_interval_time 1200
_diffrn_standards_number 188
_exptl_absorpt_coefficient_mu 1.901
_exptl_absorpt_correction_T_max 0.386
_exptl_absorpt_correction_T_min 0.301
_exptl_absorpt_correction_type multi-scan
_exptl_absorpt_process_details '(SADABS; Sheldrick, 2000)'
_exptl_crystal_colour red
_exptl_crystal_density_diffrn 1.906
_exptl_crystal_density_method 'not measured'
_exptl_crystal_description block
_exptl_crystal_F_000 540
_exptl_crystal_size_max 0.60
_exptl_crystal_size_mid 0.55
_exptl_crystal_size_min 0.50
_refine_diff_density_max 0.563
_refine_diff_density_min -0.296
_refine_ls_extinction_coef 0.0653(17)
_refine_ls_extinction_expression Fc\^*\^=kFc[1+0.001xFc\^2\^\l\^3\^/sin(2\q)]\^-1/4\^
_refine_ls_extinction_method SHELXL97
_refine_ls_goodness_of_fit_ref 1.043
_refine_ls_hydrogen_treatment refall
_refine_ls_matrix_type full
_refine_ls_number_parameters 90
_refine_ls_number_reflns 1815
_refine_ls_number_restraints 0
_refine_ls_restrained_S_all 1.043
_refine_ls_R_factor_all 0.0188
_refine_ls_R_factor_gt 0.0181
_refine_ls_shift/su_max 0.002
_refine_ls_shift/su_mean 0.000
_refine_ls_structure_factor_coef Fsqd
_refine_ls_weighting_details 'calc w=1/[\s\^2\^(Fo\^2\^)+(0.02P)\^2\^+0.6P] where P=(Fo\^2\^+2Fc\^2\^)/3'
_refine_ls_weighting_scheme calc
_refine_ls_wR_factor_gt 0.0487
_refine_ls_wR_factor_ref 0.0489
_reflns_number_gt 1771
_reflns_number_total 1815
_reflns_threshold_expression I>2\s(I)
_cod_data_source_file fg3108.cif
_cod_data_source_block III
_cod_original_sg_symbol_H-M 'C 2/c'
_cod_database_code 2017287
_cod_database_fobs_code 2017287

loop_
_symmetry_equiv_pos_as_xyz
'x, y, z'
'x, -y, z+1/2'
'x+1/2, y+1/2, z'
'x+1/2, -y+1/2, z+1/2'
'-x, -y, -z'
'-x, y, -z-1/2'
'-x+1/2, -y+1/2, -z'
'-x+1/2, y+1/2, -z-1/2'

loop_
_atom_site_type_symbol
_atom_site_label
_atom_site_fract_x
_atom_site_fract_y
_atom_site_fract_z
_atom_site_U_iso_or_equiv
_atom_site_adp_type
_atom_site_calc_flag
_atom_site_refinement_flags
_atom_site_occupancy
_atom_site_disorder_assembly
_atom_site_disorder_group
Co Co1 0.5000 0.521354(11) 0.2500 0.00894(6) Uani d S 1 . .
O O1 0.66720(12) 0.41061(5) 0.34838(5) 0.01388(12) Uani d . 1 . .
O O2 0.38818(12) 0.37949(5) 0.46236(5) 0.01486(12) Uani d . 1 . .
O O3 0.79528(13) 0.52833(5) 0.15710(5) 0.01689(13) Uani d . 1 . .
O O4 0.29066(12) 0.63086(5) 0.15840(5) 0.01271(11) Uani d . 1 . .
O O5 1.0000 0.29869(7) 0.2500 0.01504(16) Uani d S 1 . .
C C1 0.59750(15) 0.36517(6) 0.42601(6) 0.01087(13) Uani d . 1 . .
C C2 0.78514(15) 0.28956(6) 0.47320(6) 0.01180(13) Uani d . 1 . .
H H2A 0.957(3) 0.3007(11) 0.4652(10) 0.016(3) Uiso d . 1 . .
H H3A 0.931(3) 0.5574(13) 0.1571(13) 0.030(4) Uiso d . 1 . .
H H3B 0.789(4) 0.4818(14) 0.1186(16) 0.037(5) Uiso d . 1 . .
H H4A 0.328(3) 0.6854(14) 0.1814(13) 0.032(4) Uiso d . 1 . .
H H4B 0.344(3) 0.6293(14) 0.1005(14) 0.032(4) Uiso d . 1 . .
H H5A 0.918(3) 0.3344(12) 0.2784(12) 0.022(4) Uiso d . 1 . .

loop_
_atom_site_aniso_label
_atom_site_aniso_U_11
_atom_site_aniso_U_22
_atom_site_aniso_U_33
_atom_site_aniso_U_12
_atom_site_aniso_U_13
_atom_site_aniso_U_23
Co1 0.00957(8) 0.00820(8) 0.00915(8) 0.000 0.00146(5) 0.000
O1 0.0155(3) 0.0131(3) 0.0138(3) 0.0038(2) 0.0057(2) 0.00536(19)
O2 0.0125(3) 0.0185(3) 0.0142(3) 0.0035(2) 0.0042(2) 0.0051(2)
O3 0.0134(3) 0.0202(3) 0.0180(3) -0.0057(2) 0.0063(2) -0.0072(2)
O4 0.0150(3) 0.0117(3) 0.0116(3) 0.0000(2) 0.0022(2) 0.00047(19)
O5 0.0194(4) 0.0104(4) 0.0165(4) 0.000 0.0080(3) 0.000
C1 0.0121(3) 0.0094(3) 0.0111(3) 0.0001(2) 0.0012(2) 0.0011(2)
C2 0.0115(3) 0.0117(3) 0.0123(3) 0.0013(2) 0.0014(2) 0.0025(2)

loop_
_atom_type_symbol
_atom_type_description
_atom_type_scat_dispersion_real
_atom_type_scat_dispersion_imag
_atom_type_scat_source
C C 0.0033 0.0016 'International Tables Vol C Tables 4.2.6.8 and 6.1.1.4'
H H 0.0000 0.0000 'International Tables Vol C Tables 4.2.6.8 and 6.1.1.4'
O O 0.0106 0.0060 'International Tables Vol C Tables 4.2.6.8 and 6.1.1.4'
Co Co 0.3494 0.9721 'International Tables Vol C Tables 4.2.6.8 and 6.1.1.4'

loop_
_geom_angle_atom_site_label_1
_geom_angle_atom_site_label_2
_geom_angle_atom_site_label_3
_geom_angle_site_symmetry_1
_geom_angle_site_symmetry_3
_geom_angle
_geom_angle_publ_flag
O3 Co1 O3 . 6_656 174.93(4) ?
O3 Co1 O1 . . 96.30(3) ?
O3 Co1 O1 6_656 . 87.23(3) ?
O3 Co1 O1 . 6_656 87.23(3) ?
O3 Co1 O1 6_656 6_656 96.30(3) ?
O1 Co1 O1 . 6_656 92.12(4) ?
O3 Co1 O4 . . 90.23(3) ?
O3 Co1 O4 6_656 . 86.34(3) ?
O1 Co1 O4 . . 173.34(2) ?
O1 Co1 O4 6_656 . 86.88(3) ?
O3 Co1 O4 . 6_656 86.34(3) ?
O3 Co1 O4 6_656 6_656 90.23(3) ?
O1 Co1 O4 . 6_656 86.87(3) ?
O1 Co1 O4 6_656 6_656 173.34(2) ?
O4 Co1 O4 . 6_656 94.87(4) ?
C1 O1 Co1 . . 134.13(5) ?
Co1 O3 H3A . . 136.8(12) ?
Co1 O3 H3B . . 111.2(15) ?
H3A O3 H3B . . 110(2) ?
Co1 O4 H4A . . 106.8(13) ?
Co1 O4 H4B . . 108.1(12) ?
H4A O4 H4B . . 106.4(17) ?
O2 C1 O1 . . 124.61(7) ?
O2 C1 C2 . . 120.28(7) ?
O1 C1 C2 . . 115.11(7) ?
C2 C2 C1 7_656 . 122.61(9) ?
C2 C2 H2A 7_656 . 120.2(9) ?
C1 C2 H2A . . 117.2(9) ?

loop_
_geom_bond_atom_site_label_1
_geom_bond_atom_site_label_2
_geom_bond_site_symmetry_2
_geom_bond_distance
_geom_bond_publ_flag
Co1 O3 . 2.0727(8) ?
Co1 O3 6_656 2.0727(8) ?
Co1 O1 . 2.0978(7) ?
Co1 O1 6_656 2.0978(7) ?
Co1 O4 . 2.1281(7) ?
Co1 O4 6_656 2.1281(7) ?
O1 C1 . 1.2763(10) ?
O2 C1 . 1.2557(10) ?
O3 H3A . 0.810(18) ?
O3 H3B . 0.797(19) ?
O4 H4A . 0.797(18) ?
O4 H4B . 0.844(18) ?
O5 H5A . 0.761(15) ?
C1 C2 . 1.4978(11) ?
C2 C2 7_656 1.3326(15) ?
C2 H2A . 0.928(14) ?

loop_
_geom_hbond_atom_site_label_D
_geom_hbond_atom_site_label_H
_geom_hbond_atom_site_label_A
_geom_hbond_site_symmetry_D
_geom_hbond_site_symmetry_H
_geom_hbond_site_symmetry_A
_geom_hbond_distance_DH
_geom_hbond_distance_HA
_geom_hbond_distance_DA
_geom_hbond_angle_DHA
_geom_hbond_publ_flag
O3 H3A O4 . . 1_655 0.809(16) 2.121(16) 2.9306(11) 178.8(17) yes
O3 H3B O2 . . 6_656 0.80(2) 1.91(2) 2.6481(11) 153(2) yes
O4 H4A O5 . . 3_455 0.797(18) 1.929(18) 2.7062(12) 164.8(17) yes
O4 H4B O2 . . 2_564 0.844(18) 1.879(18) 2.7098(11) 167.6(16) yes
O5 H5A O1 . . 1_555 0.761(16) 1.958(16) 2.7122(10) 171.4(17) yes
C2 H2A O2 . . 1_655 0.931(16) 2.495(16) 3.3982(13) 163.6(12) no

loop_
_geom_torsion_atom_site_label_1
_geom_torsion_atom_site_label_2
_geom_torsion_atom_site_label_3
_geom_torsion_atom_site_label_4
_geom_torsion_site_symmetry_1
_geom_torsion_site_symmetry_2
_geom_torsion_site_symmetry_3
_geom_torsion_site_symmetry_4
_geom_torsion
_geom_torsion_publ_flag
O3 Co1 O1 C1 . . . . -179.12(8) ?
O3 Co1 O1 C1 6_656 . . . 4.53(8) ?
O1 Co1 O1 C1 6_656 . . . -91.67(8) ?
O4 Co1 O1 C1 6_656 . . . 94.91(8) ?
Co1 O1 C1 O2 . . . . 0.60(13) ?
Co1 O1 C1 C2 . . . . 179.95(5) ?
O2 C1 C2 C2 . . . 7_656 25.56(14) ?
O1 C1 C2 C2 . . . 7_656 -153.82(10) ?
